data_8101543
loop_
_publ_author_name
'Furukawa, Yoshihiro'
'Ishida, Hiroyuki'
'Kashino, Setsuo'

_publ_section_title
;
Crystal structure of bis(guanidinium) tetrachlorozincate, 
[C(NH~2~)~3~]~2~ZnCl~4~
;
_journal_issue 3
_journal_name_full 'Zeitschrift f\"ur Kristallographie - New Crystal Structures'
_journal_page_first 367
_journal_page_last 368
_journal_volume 214
_journal_year 1999
_chemical_formula_sum 'C2 H12 Cl4 N6 Zn'
_chemical_formula_weight 327.35
_space_group_IT_number 2
_symmetry_cell_setting triclinic
_symmetry_Int_Tables_number 2
_symmetry_space_group_name_Hall '-P 1'
_symmetry_space_group_name_H-M 'P -1'
_cell_angle_alpha 94.10(5)
_cell_angle_beta 102.99(5)
_cell_angle_gamma 82.11(6)
_cell_formula_units_Z 2
_cell_length_a 7.272(5)
_cell_length_b 12.625(9)
_cell_length_c 7.143(4)
_cell_measurement_temperature 295
_cell_volume 632.4(7)
_diffrn_ambient_temperature 295
_exptl_crystal_density_diffrn 1.719
_refine_ls_R_factor_obs 0.089
_refine_ls_wR_factor_obs 0.058
_cod_original_formula_sum 'C2 H12 Cl4 N6 Zn '
_cod_database_code 8101543

loop_
_symmetry_equiv_pos_as_xyz
'  +x,  +y,  +z'
'  -x,  -y,  -z'

loop_
_atom_site_label
_atom_site_fract_x
_atom_site_fract_y
_atom_site_fract_z
_atom_site_U_iso_or_equiv
_atom_site_occupancy
_atom_site_refinement_flags
_atom_site_adp_type
_atom_site_calc_flag
_atom_site_calc_attached_atom
Zn 0.1748(1) 0.22425(8) 0.0429(1) 0.0433(4) 1.000 . Uani d ?
Cl(1) 0.2382(3) 0.3539(2) 0.2774(3) 0.0641(9) 1.000 . Uani d ?
Cl(2) -0.1285(3) 0.2695(2) -0.1104(3) 0.0752(9) 1.000 . Uani d ?
Cl(3) 0.2243(3) 0.0649(2) 0.1853(3) 0.0568(9) 1.000 . Uani d ?
Cl(4) 0.3552(3) 0.2118(2) -0.1769(3) 0.0631(9) 1.000 . Uani d ?
N(1) 0.163(1) 0.4724(5) 0.756(1) 0.077(3) 1.000 . Uani d ?
N(2) 0.4774(9) 0.4532(5) 0.7452(9) 0.064(3) 1.000 . Uani d ?
N(3) 0.310(1) 0.6166(6) 0.726(1) 0.093(3) 1.000 . Uani d ?
N(4) 0.6254(9) 0.1389(5) 0.4917(9) 0.062(3) 1.000 . Uani d ?
N(5) 0.7300(9) 0.0777(6) 0.2224(9) 0.070(3) 1.000 . Uani d ?
N(6) 0.934(1) 0.1433(5) 0.4786(9) 0.065(3) 1.000 . Uani d ?
C(1) 0.317(1) 0.5139(7) 0.745(1) 0.055(4) 1.000 . Uani d ?
C(2) 0.761(1) 0.1193(7) 0.396(1) 0.048(3) 1.000 . Uani d ?
H(1) 0.0472 0.5176 0.7556 0.093 1.000 . Uiso c ?
H(2) 0.1678 0.3972 0.7635 0.093 1.000 . Uiso c ?
H(3) 0.4846 0.3778 0.7528 0.077 1.000 . Uiso c ?
H(4) 0.5870 0.4843 0.7375 0.077 1.000 . Uiso c ?
H(5) 0.4209 0.6451 0.7127 0.111 1.000 . Uiso c ?
H(6) 0.1956 0.6627 0.7256 0.111 1.000 . Uiso c ?
H(7) 0.6512 0.1695 0.6189 0.075 1.000 . Uiso c ?
H(8) 0.5011 0.1223 0.4341 0.075 1.000 . Uiso c ?
H(9) 0.6065 0.0606 0.1625 0.084 1.000 . Uiso c ?
H(10) 0.8301 0.0641 0.1552 0.084 1.000 . Uiso c ?
H(11) 1.0335 0.1297 0.4111 0.078 1.000 . Uiso c ?
H(12) 0.9570 0.1740 0.6058 0.078 1.000 . Uiso c ?

loop_
_atom_site_aniso_label
_atom_site_aniso_U_11
_atom_site_aniso_U_22
_atom_site_aniso_U_33
_atom_site_aniso_U_12
_atom_site_aniso_U_13
_atom_site_aniso_U_23
Zn 0.0397(7) 0.0472(8) 0.0432(7) -0.0057(6) 0.0100(6) -0.0011(6)
Cl(1) 0.061(2) 0.059(2) 0.066(2) -0.011(1) 0.007(1) -0.021(1)
Cl(2) 0.042(2) 0.102(2) 0.066(2) 0.006(1) -0.002(1) -0.029(2)
Cl(3) 0.067(2) 0.048(2) 0.058(2) -0.006(1) 0.020(1) 0.001(1)
Cl(4) 0.062(2) 0.060(2) 0.080(2) -0.006(1) 0.043(2) 0.005(1)
N(1) 0.065(6) 0.067(6) 0.112(7) 0.003(5) 0.041(6) 0.033(5)
N(2) 0.056(6) 0.050(6) 0.089(6) -0.006(5) 0.023(5) -0.013(4)
N(3) 0.074(6) 0.048(6) 0.170(9) 0.021(5) 0.069(6) 0.020(6)
N(4) 0.048(5) 0.091(6) 0.049(5) -0.008(5) 0.014(4) -0.005(4)
N(5) 0.052(5) 0.105(7) 0.052(5) -0.018(5) 0.016(4) -0.032(5)
N(6) 0.057(5) 0.083(6) 0.058(6) -0.005(5) 0.024(5) -0.016(4)
C(1) 0.068(8) 0.046(7) 0.052(7) 0.017(7) 0.030(6) 0.004(6)
C(2) 0.048(7) 0.041(6) 0.057(7) -0.009(5) 0.017(6) -0.003(5)

loop_
_geom_bond_atom_site_label_1
_geom_bond_atom_site_label_2
_geom_bond_distance
_geom_bond_site_symmetry_1
_geom_bond_site_symmetry_2
_geom_bond_publ_flag
Zn Cl(1) 2.273(3) . . ?
Zn Cl(2) 2.247(3) . . ?
Zn Cl(3) 2.267(3) . . ?
Zn Cl(4) 2.246(3) . . ?
N(1) C(1) 1.32(1) . . ?
N(2) C(1) 1.31(1) . . ?
N(3) C(1) 1.31(1) . . ?
N(4) C(2) 1.314(9) . . ?
N(5) C(2) 1.293(9) . . ?
N(6) C(2) 1.32(1) . . ?
N(1) H(1) 0.95 . . no
N(1) H(2) 0.95 . . no
N(2) H(3) 0.95 . . no
N(2) H(4) 0.95 . . no
N(3) H(5) 0.95 . . no
N(3) H(6) 0.95 . . no
N(4) H(7) 0.95 . . no
N(4) H(8) 0.95 . . no
N(5) H(9) 0.95 . . no
N(5) H(10) 0.95 . . no
N(6) H(11) 0.95 . . no
N(6) H(12) 0.95 . . no
